data_4038178
loop_
_publ_author_name
'Feng, Shubo'
'Yang, Binmiao'
'Chen, Tao'
'Wang, Ran'
'Deng, Yu-Hua'
'Shao, ZhiHui'

_publ_section_title
;
 Catalytic Asymmetric [4+2]-Cycloaddition of Ortho-Alkenyl
 Naphthols/Phenols with Ortho-Quinone Methides: Highly Stereoselective
 Synthesis of Chiral 2,3,4-Trisubstituted Chromans.
;
_journal_name_full 'The Journal of organic chemistry'
_journal_paper_doi 10.1021/acs.joc.9b03302
_journal_year 2020
_chemical_absolute_configuration ad
_chemical_formula_moiety 'C32 H25 F O3'
_chemical_formula_sum 'C32 H25 F O3'
_chemical_formula_weight 476.52
_space_group_crystal_system orthorhombic
_space_group_IT_number 19
_space_group_name_Hall 'P 2ac 2ab'
_space_group_name_H-M_alt 'P 21 21 21'
_atom_sites_solution_hydrogens geom
_cell_angle_alpha 90
_cell_angle_beta 90
_cell_angle_gamma 90
_cell_formula_units_Z 4
_cell_length_a 9.8835(5)
_cell_length_b 10.0544(5)
_cell_length_c 23.4202(12)
_cell_measurement_reflns_used 9814
_cell_measurement_temperature 100.(2)
_cell_measurement_theta_max 72.4804
_cell_measurement_theta_min 3.7747
_cell_volume 2327.3(2)
_computing_cell_refinement 'SAINT V8.38A (Bruker AXS Inc., 2017)'
_computing_data_collection 'Bruker Instrument Service vV6.2.9'
_computing_data_reduction 'SAINT V8.38A (Bruker AXS Inc., 2017)'
_computing_molecular_graphics 'shelXle (C.B. Huebschle, rev 882)'
_computing_structure_refinement 'SHELXL-2017/1 (Sheldrick, 2017)'
_computing_structure_solution 'SHELXT 2014/5 (Sheldrick, 2014)'
_diffrn_ambient_temperature 100.(2)
_diffrn_detector_area_resol_mean 7.3910
_diffrn_measured_fraction_theta_full 0.985
_diffrn_measured_fraction_theta_max 0.985
_diffrn_measurement_device_type 'Bruker D8 QUEST PHOTON II'
_diffrn_radiation_monochromator 'Helixos MX multilayer Optic'
_diffrn_radiation_type 'Cu K\a'
_diffrn_radiation_wavelength 1.54178
_diffrn_reflns_av_R_equivalents 0.0479
_diffrn_reflns_av_unetI/netI 0.0333
_diffrn_reflns_limit_h_max 12
_diffrn_reflns_limit_h_min -12
_diffrn_reflns_limit_k_max 11
_diffrn_reflns_limit_k_min -12
_diffrn_reflns_limit_l_max 28
_diffrn_reflns_limit_l_min -27
_diffrn_reflns_number 22832
_diffrn_reflns_theta_full 72.56
_diffrn_reflns_theta_max 72.56
_diffrn_reflns_theta_min 3.77
_diffrn_source 'Ius Diamond'
_diffrn_source_type Microfocus
_exptl_absorpt_coefficient_mu 0.740
_exptl_absorpt_correction_T_max 0.89
_exptl_absorpt_correction_T_min 0.71
_exptl_absorpt_correction_type multi-scan
_exptl_absorpt_process_details
;
SADABS-2016/2 - Bruker AXS area detector scaling and absorption correction
;
_exptl_crystal_colour 'translucent light colourless'
_exptl_crystal_density_diffrn 1.360
_exptl_crystal_density_method 'not measured'
_exptl_crystal_description plate
_exptl_crystal_F_000 1000
_exptl_crystal_size_max 0.500
_exptl_crystal_size_mid 0.400
_exptl_crystal_size_min 0.170
_refine_diff_density_max 0.901
_refine_diff_density_min -0.718
_refine_ls_abs_structure_details
;

Flack x determined using 1918 quotients [(I+)-(I-)]/[(I+)+(I-)]
(Parsons, Flack and Wagner, Acta Cryst. B69 (2013) 249-259).
;
_refine_ls_abs_structure_Flack 0.15(6)
_refine_ls_extinction_coef 0.046(5)
_refine_ls_extinction_method 'SHELXL-2017/1 (Sheldrick 2017)'
_refine_ls_goodness_of_fit_ref 1.846
_refine_ls_hydrogen_treatment constr
_refine_ls_matrix_type full
_refine_ls_number_parameters 328
_refine_ls_number_reflns 4565
_refine_ls_number_restraints 0
_refine_ls_restrained_S_all 1.846
_refine_ls_R_factor_all 0.0736
_refine_ls_R_factor_gt 0.0633
_refine_ls_shift/su_max 0.000
_refine_ls_shift/su_mean 0.000
_refine_ls_structure_factor_coef Fsqd
_refine_ls_weighting_details 'w=1/[\s^2^(Fo^2^)+(0.1000P)^2^] where P=(Fo^2^+2Fc^2^)/3'
_refine_ls_weighting_scheme calc
_refine_ls_wR_factor_gt 0.1893
_refine_ls_wR_factor_ref 0.1990
_reflns_number_gt 4547
_reflns_number_total 4565
_reflns_threshold_expression 'I > 2\s(I)'
_cod_data_source_file jo9b03302_si_003.cif
_cod_data_source_block szh_77b1
_cod_depositor_comments
;
The following automatic conversions were performed:

data item '_exptl_absorpt_correction_type' value 'Multi-Scan' was
changed to 'multi-scan' in accordance with the
/home/data/users/saulius/crontab/automatic-downloads/rss-feeds/ACS/lib/dictionaries/cif_core.dic
dictionary named 'cif_core.dic' version 2.4.2 last updated on
2011-04-26.

Automatic conversion script
Id: cif_fix_values 7556 2019-12-06 15:28:31Z antanas 
;
_cod_database_code 4038178

loop_
_space_group_symop_operation_xyz
'x, y, z'
'x+1/2, -y+1/2, -z'
'-x, y+1/2, -z+1/2'
'-x+1/2, -y, z+1/2'

loop_
_atom_site_type_symbol
_atom_site_label
_atom_site_fract_x
_atom_site_fract_y
_atom_site_fract_z
_atom_site_U_iso_or_equiv
_atom_site_adp_type
_atom_site_calc_flag
_atom_site_refinement_flags_adp
_atom_site_refinement_flags_occupancy
_atom_site_refinement_flags_posn
_atom_site_occupancy
_atom_site_disorder_assembly
_atom_site_disorder_group
O O2 0.2017(2) 0.5686(2) 0.43453(9) 0.0236(5) Uani d . . . 1 . .
O O3 0.5664(3) 0.6242(3) 0.40111(11) 0.0312(6) Uani d . . . 1 . .
H H25 0.643272 0.638305 0.415179 0.047 Uiso calc U . R 1 . .
O O1 -0.2245(3) 0.4816(3) 0.13600(11) 0.0376(7) Uani d . . . 1 . .
F F1 0.5005(2) 0.4060(2) 0.13245(9) 0.0386(6) Uani d . . . 1 . .
C C1 0.8197(4) 0.2009(4) 0.45221(15) 0.0323(8) Uani d . . . 1 . .
H H1 0.883065 0.134789 0.46336 0.039 Uiso calc U . R 1 . .
C C2 0.6889(4) 0.1671(4) 0.44441(15) 0.0337(8) Uani d . . . 1 . .
H H14 0.661336 0.077454 0.449839 0.04 Uiso calc U . R 1 . .
C C3 0.5917(4) 0.2650(4) 0.42805(14) 0.0331(9) Uani d . . . 1 . .
C C4 0.4550(4) 0.2290(4) 0.41910(15) 0.0297(8) Uani d . . . 1 . .
H H11 0.428122 0.138598 0.422195 0.036 Uiso calc U . R 1 . .
C C5 0.3620(4) 0.3242(4) 0.40604(14) 0.0320(8) Uani d . . . 1 . .
H H10 0.270111 0.299405 0.400704 0.038 Uiso calc U . R 1 . .
C C6 0.4003(4) 0.4611(4) 0.40020(13) 0.0275(8) Uani d . . . 1 . .
C C7 0.2930(3) 0.5640(3) 0.38574(12) 0.0237(7) Uani d . . . 1 . .
H H19 0.336765 0.652871 0.380615 0.028 Uiso calc U . R 1 . .
C C8 0.2101(3) 0.5298(3) 0.33233(13) 0.0205(6) Uani d . . . 1 . .
H H20 0.152955 0.450531 0.341541 0.025 Uiso calc U . R 1 . .
C C9 0.1138(3) 0.6475(3) 0.31944(12) 0.0204(7) Uani d . . . 1 . .
H H9 0.170523 0.724324 0.306654 0.024 Uiso calc U . R 1 . .
C C10 0.0181(3) 0.6115(3) 0.27051(12) 0.0196(6) Uani d . . . 1 . .
C C11 0.0493(3) 0.6512(3) 0.21479(13) 0.0234(7) Uani d . . . 1 . .
H H6 0.125577 0.706675 0.208371 0.028 Uiso calc U . R 1 . .
C C12 -0.0291(4) 0.6109(4) 0.16862(13) 0.0268(7) Uani d . . . 1 . .
H H5 -0.00569 0.637554 0.130982 0.032 Uiso calc U . R 1 . .
C C13 -0.1427(4) 0.5306(4) 0.17803(14) 0.0270(7) Uani d . . . 1 . .
C C14 -0.1828(4) 0.4995(4) 0.07796(15) 0.0350(9) Uani d . . . 1 . .
H H4 -0.175968 0.594769 0.069567 0.053 Uiso calc U . R 1 . .
H H3 -0.249424 0.458667 0.052413 0.053 Uiso calc U . R 1 . .
H H2 -0.094424 0.457393 0.072169 0.053 Uiso calc U . R 1 . .
C C15 -0.0976(3) 0.5331(3) 0.27924(13) 0.0224(7) Uani d . . . 1 . .
H H7 -0.121678 0.506844 0.316858 0.027 Uiso calc U . R 1 . .
C C16 -0.1771(3) 0.4935(4) 0.23350(14) 0.0259(7) Uani d . . . 1 . .
H H8 -0.255362 0.440853 0.240014 0.031 Uiso calc U . R 1 . .
C C17 0.6365(4) 0.3977(3) 0.42146(12) 0.0243(7) Uani d . . . 1 . .
C C18 0.7721(4) 0.4311(4) 0.42922(14) 0.0297(8) Uani d . . . 1 . .
H H12 0.800893 0.520545 0.424332 0.036 Uiso calc U . R 1 . .
C C19 0.8644(4) 0.3343(4) 0.44401(15) 0.0326(8) Uani d . . . 1 . .
H H13 0.957219 0.356358 0.448696 0.039 Uiso calc U . R 1 . .
C C20 0.5335(4) 0.4961(4) 0.40818(13) 0.0254(7) Uani d . . . 1 . .
C C21 0.0872(3) 0.6462(3) 0.42749(13) 0.0222(7) Uani d . . . 1 . .
C C22 0.0196(3) 0.6818(3) 0.47732(14) 0.0247(7) Uani d . . . 1 . .
H H15 0.051579 0.651574 0.513308 0.03 Uiso calc U . R 1 . .
C C23 -0.0952(4) 0.7621(3) 0.47421(14) 0.0260(7) Uani d . . . 1 . .
H H18 -0.142229 0.785469 0.50814 0.031 Uiso calc U . R 1 . .
C C24 -0.1411(4) 0.8082(4) 0.42172(14) 0.0281(8) Uani d . . . 1 . .
H H16 -0.218179 0.864517 0.41958 0.034 Uiso calc U . R 1 . .
C C25 -0.0719(4) 0.7704(3) 0.37184(13) 0.0242(7) Uani d . . . 1 . .
H H17 -0.103358 0.801279 0.335868 0.029 Uiso calc U . R 1 . .
C C26 0.0419(3) 0.6885(3) 0.37406(13) 0.0208(6) Uani d . . . 1 . .
C C27 0.2969(3) 0.4946(3) 0.28150(12) 0.0209(7) Uani d . . . 1 . .
C C28 0.3847(3) 0.5865(3) 0.25670(13) 0.0234(7) Uani d . . . 1 . .
H H24 0.396268 0.670885 0.274323 0.028 Uiso calc U . R 1 . .
C C29 0.4559(3) 0.5584(4) 0.20700(14) 0.0268(7) Uani d . . . 1 . .
H H21 0.514118 0.622499 0.190186 0.032 Uiso calc U . R 1 . .
C C30 0.4392(3) 0.4339(4) 0.18276(13) 0.0261(7) Uani d . . . 1 . .
C C31 0.3593(3) 0.3385(3) 0.20734(14) 0.0242(7) Uani d . . . 1 . .
H H22 0.353205 0.252584 0.190678 0.029 Uiso calc U . R 1 . .
C C32 0.2869(3) 0.3678(3) 0.25695(13) 0.0231(7) Uani d . . . 1 . .
H H23 0.231024 0.30202 0.274021 0.028 Uiso calc U . R 1 . .

loop_
_atom_site_aniso_label
_atom_site_aniso_U_11
_atom_site_aniso_U_22
_atom_site_aniso_U_33
_atom_site_aniso_U_12
_atom_site_aniso_U_13
_atom_site_aniso_U_23
O2 0.0280(12) 0.0256(11) 0.0171(9) 0.0017(9) 0.0013(8) -0.0008(8)
O3 0.0324(14) 0.0279(12) 0.0332(12) 0.0031(10) -0.0056(10) 0.0022(9)
O1 0.0321(13) 0.0530(17) 0.0277(13) 0.0012(12) -0.0088(10) -0.0102(11)
F1 0.0414(12) 0.0407(13) 0.0338(11) -0.0089(10) 0.0188(9) -0.0120(9)
C1 0.0402(19) 0.0327(19) 0.0239(14) 0.0109(14) 0.0041(14) 0.0037(13)
C2 0.042(2) 0.0332(19) 0.0263(15) 0.0028(16) -0.0034(14) 0.0009(13)
C3 0.044(2) 0.0336(19) 0.0213(15) -0.0089(16) 0.0026(13) -0.0032(13)
C4 0.0317(18) 0.0261(16) 0.0313(15) -0.0029(14) 0.0016(14) -0.0013(14)
C5 0.044(2) 0.0252(17) 0.0266(15) 0.0032(16) -0.0029(15) 0.0022(12)
C6 0.0300(17) 0.0354(19) 0.0170(12) 0.0033(14) -0.0017(12) -0.0010(12)
C7 0.0255(15) 0.0278(16) 0.0178(13) -0.0062(13) -0.0006(12) -0.0006(12)
C8 0.0211(14) 0.0194(14) 0.0211(13) 0.0003(12) -0.0003(12) -0.0001(11)
C9 0.0247(15) 0.0192(14) 0.0172(13) 0.0005(12) 0.0005(11) -0.0003(11)
C10 0.0236(15) 0.0191(13) 0.0162(13) -0.0010(12) -0.0029(11) -0.0012(11)
C11 0.0258(15) 0.0246(14) 0.0199(13) 0.0012(13) 0.0022(12) 0.0025(12)
C12 0.0323(17) 0.0302(17) 0.0180(13) 0.0017(14) -0.0034(13) -0.0002(12)
C13 0.0267(16) 0.0299(17) 0.0243(15) 0.0056(14) -0.0042(12) -0.0072(12)
C14 0.040(2) 0.038(2) 0.0263(16) 0.0103(16) -0.0142(14) -0.0106(14)
C15 0.0261(15) 0.0218(15) 0.0194(13) -0.0027(12) 0.0021(11) -0.0045(11)
C16 0.0230(15) 0.0254(15) 0.0293(16) -0.0020(12) -0.0050(13) -0.0088(13)
C17 0.0364(18) 0.0221(15) 0.0146(12) -0.0017(14) 0.0016(12) 0.0023(11)
C18 0.0319(17) 0.0297(17) 0.0274(16) -0.0022(15) 0.0043(13) -0.0019(13)
C19 0.0327(18) 0.0370(19) 0.0280(16) 0.0016(16) 0.0033(14) -0.0008(14)
C20 0.0291(16) 0.0275(17) 0.0197(14) 0.0006(13) 0.0007(12) -0.0001(12)
C21 0.0257(16) 0.0203(14) 0.0206(14) -0.0003(12) 0.0001(12) -0.0024(11)
C22 0.0264(15) 0.0246(15) 0.0229(14) -0.0022(12) -0.0014(12) -0.0040(12)
C23 0.0265(15) 0.0267(16) 0.0248(14) -0.0020(13) 0.0028(12) -0.0099(12)
C24 0.0270(16) 0.0280(17) 0.0293(16) 0.0004(13) 0.0038(14) -0.0086(13)
C25 0.0259(15) 0.0230(15) 0.0237(14) -0.0002(12) 0.0030(12) -0.0031(12)
C26 0.0239(15) 0.0173(13) 0.0212(14) -0.0017(12) 0.0003(12) -0.0039(10)
C27 0.0212(13) 0.0239(15) 0.0175(13) 0.0001(12) -0.0022(11) 0.0001(11)
C28 0.0264(14) 0.0226(15) 0.0211(13) -0.0048(13) 0.0022(12) -0.0025(11)
C29 0.0234(14) 0.0307(16) 0.0263(14) -0.0062(13) 0.0016(13) -0.0007(13)
C30 0.0245(15) 0.0330(17) 0.0207(14) 0.0008(13) 0.0052(12) -0.0070(12)
C31 0.0241(15) 0.0232(15) 0.0254(14) 0.0018(13) -0.0031(12) -0.0064(12)
C32 0.0251(15) 0.0200(15) 0.0242(14) -0.0010(12) -0.0025(13) -0.0006(11)

loop_
_atom_type_symbol
_atom_type_description
_atom_type_scat_dispersion_real
_atom_type_scat_dispersion_imag
_atom_type_scat_source
C C 0.0181 0.0091 'International Tables Vol C Tables 4.2.6.8 and 6.1.1.4'
H H 0.0000 0.0000 'International Tables Vol C Tables 4.2.6.8 and 6.1.1.4'
O O 0.0492 0.0322 'International Tables Vol C Tables 4.2.6.8 and 6.1.1.4'
F F 0.0727 0.0534 'International Tables Vol C Tables 4.2.6.8 and 6.1.1.4'

loop_
_geom_angle_atom_site_label_1
_geom_angle_atom_site_label_2
_geom_angle_atom_site_label_3
_geom_angle_site_symmetry_1
_geom_angle_site_symmetry_3
_geom_angle
_geom_angle_publ_flag
C21 O2 C7 . . 115.5(2) ?
C20 O3 H25 . . 109.5 ?
C13 O1 C14 . . 117.9(3) ?
C2 C1 C19 . . 121.1(4) ?
C2 C1 H1 . . 119.5 ?
C19 C1 H1 . . 119.5 ?
C1 C2 C3 . . 120.5(4) ?
C1 C2 H14 . . 119.8 ?
C3 C2 H14 . . 119.8 ?
C17 C3 C4 . . 121.6(4) ?
C17 C3 C2 . . 118.0(4) ?
C4 C3 C2 . . 120.4(4) ?
C5 C4 C3 . . 119.9(4) ?
C5 C4 H11 . . 120.0 ?
C3 C4 H11 . . 120.0 ?
C4 C5 C6 . . 121.2(4) ?
C4 C5 H10 . . 119.4 ?
C6 C5 H10 . . 119.4 ?
C20 C6 C5 . . 119.0(3) ?
C20 C6 C7 . . 121.6(3) ?
C5 C6 C7 . . 119.4(3) ?
O2 C7 C6 . . 106.2(2) ?
O2 C7 C8 . . 108.4(2) ?
C6 C7 C8 . . 113.7(3) ?
O2 C7 H19 . . 109.5 ?
C6 C7 H19 . . 109.5 ?
C8 C7 H19 . . 109.5 ?
C27 C8 C7 . . 113.1(3) ?
C27 C8 C9 . . 112.0(2) ?
C7 C8 C9 . . 108.4(2) ?
C27 C8 H20 . . 107.7 ?
C7 C8 H20 . . 107.7 ?
C9 C8 H20 . . 107.7 ?
C26 C9 C10 . . 113.9(3) ?
C26 C9 C8 . . 109.3(2) ?
C10 C9 C8 . . 110.2(2) ?
C26 C9 H9 . . 107.7 ?
C10 C9 H9 . . 107.7 ?
C8 C9 H9 . . 107.7 ?
C11 C10 C15 . . 118.4(3) ?
C11 C10 C9 . . 119.7(3) ?
C15 C10 C9 . . 121.8(3) ?
C12 C11 C10 . . 121.3(3) ?
C12 C11 H6 . . 119.3 ?
C10 C11 H6 . . 119.3 ?
C11 C12 C13 . . 119.5(3) ?
C11 C12 H5 . . 120.3 ?
C13 C12 H5 . . 120.3 ?
O1 C13 C16 . . 115.5(3) ?
O1 C13 C12 . . 124.7(3) ?
C16 C13 C12 . . 119.8(3) ?
O1 C14 H4 . . 109.5 ?
O1 C14 H3 . . 109.5 ?
H4 C14 H3 . . 109.5 ?
O1 C14 H2 . . 109.5 ?
H4 C14 H2 . . 109.5 ?
H3 C14 H2 . . 109.5 ?
C16 C15 C10 . . 120.7(3) ?
C16 C15 H7 . . 119.7 ?
C10 C15 H7 . . 119.7 ?
C15 C16 C13 . . 120.4(3) ?
C15 C16 H8 . . 119.8 ?
C13 C16 H8 . . 119.8 ?
C18 C17 C3 . . 121.0(3) ?
C18 C17 C20 . . 122.5(3) ?
C3 C17 C20 . . 116.5(3) ?
C19 C18 C17 . . 119.9(3) ?
C19 C18 H12 . . 120.0 ?
C17 C18 H12 . . 120.0 ?
C18 C19 C1 . . 119.6(4) ?
C18 C19 H13 . . 120.2 ?
C1 C19 H13 . . 120.2 ?
O3 C20 C6 . . 117.5(3) ?
O3 C20 C17 . . 120.8(3) ?
C6 C20 C17 . . 121.7(3) ?
O2 C21 C22 . . 115.9(3) ?
O2 C21 C26 . . 122.7(3) ?
C22 C21 C26 . . 121.3(3) ?
C21 C22 C23 . . 119.7(3) ?
C21 C22 H15 . . 120.1 ?
C23 C22 H15 . . 120.1 ?
C24 C23 C22 . . 120.3(3) ?
C24 C23 H18 . . 119.8 ?
C22 C23 H18 . . 119.8 ?
C23 C24 C25 . . 119.1(3) ?
C23 C24 H16 . . 120.5 ?
C25 C24 H16 . . 120.5 ?
C26 C25 C24 . . 121.4(3) ?
C26 C25 H17 . . 119.3 ?
C24 C25 H17 . . 119.3 ?
C21 C26 C25 . . 118.1(3) ?
C21 C26 C9 . . 121.5(3) ?
C25 C26 C9 . . 120.4(3) ?
C28 C27 C32 . . 118.4(3) ?
C28 C27 C8 . . 121.8(3) ?
C32 C27 C8 . . 119.8(3) ?
C29 C28 C27 . . 121.9(3) ?
C29 C28 H24 . . 119.0 ?
C27 C28 H24 . . 119.0 ?
C30 C29 C28 . . 117.9(3) ?
C30 C29 H21 . . 121.0 ?
C28 C29 H21 . . 121.0 ?
F1 C30 C31 . . 118.6(3) ?
F1 C30 C29 . . 119.4(3) ?
C31 C30 C29 . . 122.0(3) ?
C30 C31 C32 . . 119.9(3) ?
C30 C31 H22 . . 120.1 ?
C32 C31 H22 . . 120.1 ?
C31 C32 C27 . . 119.8(3) ?
C31 C32 H23 . . 120.1 ?
C27 C32 H23 . . 120.1 ?

loop_
_geom_bond_atom_site_label_1
_geom_bond_atom_site_label_2
_geom_bond_site_symmetry_2
_geom_bond_distance
_geom_bond_publ_flag
O2 C21 . 1.385(4) ?
O2 C7 . 1.457(4) ?
O3 C20 . 1.339(5) ?
O3 H25 . 0.84 ?
O1 C13 . 1.366(4) ?
O1 C14 . 1.432(5) ?
F1 C30 . 1.354(3) ?
C1 C2 . 1.349(6) ?
C1 C19 . 1.425(6) ?
C1 H1 . 0.95 ?
C2 C3 . 1.428(6) ?
C2 H14 . 0.95 ?
C3 C17 . 1.414(5) ?
C3 C4 . 1.414(6) ?
C4 C5 . 1.361(5) ?
C4 H11 . 0.95 ?
C5 C6 . 1.435(6) ?
C5 H10 . 0.95 ?
C6 C20 . 1.375(5) ?
C6 C7 . 1.519(5) ?
C7 C8 . 1.535(4) ?
C7 H19 . 1.0 ?
C8 C27 . 1.510(4) ?
C8 C9 . 1.548(4) ?
C8 H20 . 1.0 ?
C9 C26 . 1.520(4) ?
C9 C10 . 1.530(4) ?
C9 H9 . 1.0 ?
C10 C11 . 1.399(4) ?
C10 C15 . 1.404(4) ?
C11 C12 . 1.390(5) ?
C11 H6 . 0.95 ?
C12 C13 . 1.400(5) ?
C12 H5 . 0.95 ?
C13 C16 . 1.394(5) ?
C14 H4 . 0.98 ?
C14 H3 . 0.98 ?
C14 H2 . 0.98 ?
C15 C16 . 1.386(4) ?
C15 H7 . 0.95 ?
C16 H8 . 0.95 ?
C17 C18 . 1.394(5) ?
C17 C20 . 1.453(5) ?
C18 C19 . 1.378(5) ?
C18 H12 . 0.95 ?
C19 H13 . 0.95 ?
C21 C22 . 1.391(4) ?
C21 C26 . 1.395(4) ?
C22 C23 . 1.395(5) ?
C22 H15 . 0.95 ?
C23 C24 . 1.390(5) ?
C23 H18 . 0.95 ?
C24 C25 . 1.406(4) ?
C24 H16 . 0.95 ?
C25 C26 . 1.396(4) ?
C25 H17 . 0.95 ?
C27 C28 . 1.395(4) ?
C27 C32 . 1.402(4) ?
C28 C29 . 1.389(4) ?
C28 H24 . 0.95 ?
C29 C30 . 1.384(5) ?
C29 H21 . 0.95 ?
C30 C31 . 1.369(5) ?
C31 C32 . 1.396(5) ?
C31 H22 . 0.95 ?
C32 H23 . 0.95 ?

loop_
_geom_hbond_atom_site_label_D
_geom_hbond_atom_site_label_H
_geom_hbond_atom_site_label_A
_geom_hbond_site_symmetry_A
_geom_hbond_distance_DH
_geom_hbond_distance_HA
_geom_hbond_distance_DA
_geom_hbond_angle_DHA
_geom_hbond_publ_flag
C31 H22 O3 3_645 0.95 2.63 3.411(4) 139.7 ?

loop_
_geom_torsion_atom_site_label_1
_geom_torsion_atom_site_label_2
_geom_torsion_atom_site_label_3
_geom_torsion_atom_site_label_4
_geom_torsion_site_symmetry_1
_geom_torsion_site_symmetry_2
_geom_torsion_site_symmetry_3
_geom_torsion_site_symmetry_4
_geom_torsion
_geom_torsion_publ_flag
C19 C1 C2 C3 . . . . -0.4(5) ?
C1 C2 C3 C17 . . . . -1.2(5) ?
C1 C2 C3 C4 . . . . 179.1(3) ?
C17 C3 C4 C5 . . . . -2.7(5) ?
C2 C3 C4 C5 . . . . 177.0(3) ?
C3 C4 C5 C6 . . . . 1.0(5) ?
C4 C5 C6 C20 . . . . -0.2(5) ?
C4 C5 C6 C7 . . . . -179.8(3) ?
C21 O2 C7 C6 . . . . -173.1(2) ?
C21 O2 C7 C8 . . . . -50.6(3) ?
C20 C6 C7 O2 . . . . -113.9(3) ?
C5 C6 C7 O2 . . . . 65.7(4) ?
C20 C6 C7 C8 . . . . 126.9(3) ?
C5 C6 C7 C8 . . . . -53.4(4) ?
O2 C7 C8 C27 . . . . -168.2(2) ?
C6 C7 C8 C27 . . . . -50.3(4) ?
O2 C7 C8 C9 . . . . 67.0(3) ?
C6 C7 C8 C9 . . . . -175.1(3) ?
C27 C8 C9 C26 . . . . -173.3(2) ?
C7 C8 C9 C26 . . . . -47.9(3) ?
C27 C8 C9 C10 . . . . 60.8(3) ?
C7 C8 C9 C10 . . . . -173.7(2) ?
C26 C9 C10 C11 . . . . 140.2(3) ?
C8 C9 C10 C11 . . . . -96.5(3) ?
C26 C9 C10 C15 . . . . -43.3(4) ?
C8 C9 C10 C15 . . . . 79.9(4) ?
C15 C10 C11 C12 . . . . -2.1(5) ?
C9 C10 C11 C12 . . . . 174.5(3) ?
C10 C11 C12 C13 . . . . 0.9(5) ?
C14 O1 C13 C16 . . . . -170.8(3) ?
C14 O1 C13 C12 . . . . 7.9(5) ?
C11 C12 C13 O1 . . . . -177.8(3) ?
C11 C12 C13 C16 . . . . 0.8(5) ?
C11 C10 C15 C16 . . . . 1.4(5) ?
C9 C10 C15 C16 . . . . -175.1(3) ?
C10 C15 C16 C13 . . . . 0.3(5) ?
O1 C13 C16 C15 . . . . 177.3(3) ?
C12 C13 C16 C15 . . . . -1.5(5) ?
C4 C3 C17 C18 . . . . -178.6(3) ?
C2 C3 C17 C18 . . . . 1.7(5) ?
C4 C3 C17 C20 . . . . 3.3(5) ?
C2 C3 C17 C20 . . . . -176.4(3) ?
C3 C17 C18 C19 . . . . -0.5(5) ?
C20 C17 C18 C19 . . . . 177.4(3) ?
C17 C18 C19 C1 . . . . -1.1(5) ?
C2 C1 C19 C18 . . . . 1.6(5) ?
C5 C6 C20 O3 . . . . 178.5(3) ?
C7 C6 C20 O3 . . . . -1.9(5) ?
C5 C6 C20 C17 . . . . 1.0(5) ?
C7 C6 C20 C17 . . . . -179.4(3) ?
C18 C17 C20 O3 . . . . 2.0(5) ?
C3 C17 C20 O3 . . . . -179.9(3) ?
C18 C17 C20 C6 . . . . 179.5(3) ?
C3 C17 C20 C6 . . . . -2.5(5) ?
C7 O2 C21 C22 . . . . -162.7(3) ?
C7 O2 C21 C26 . . . . 16.5(4) ?
O2 C21 C22 C23 . . . . 178.7(3) ?
C26 C21 C22 C23 . . . . -0.5(5) ?
C21 C22 C23 C24 . . . . -0.9(5) ?
C22 C23 C24 C25 . . . . 1.4(5) ?
C23 C24 C25 C26 . . . . -0.4(5) ?
O2 C21 C26 C25 . . . . -177.7(3) ?
C22 C21 C26 C25 . . . . 1.4(5) ?
O2 C21 C26 C9 . . . . 2.1(5) ?
C22 C21 C26 C9 . . . . -178.8(3) ?
C24 C25 C26 C21 . . . . -1.0(5) ?
C24 C25 C26 C9 . . . . 179.2(3) ?
C10 C9 C26 C21 . . . . 138.8(3) ?
C8 C9 C26 C21 . . . . 15.1(4) ?
C10 C9 C26 C25 . . . . -41.4(4) ?
C8 C9 C26 C25 . . . . -165.1(3) ?
C7 C8 C27 C28 . . . . -63.6(4) ?
C9 C8 C27 C28 . . . . 59.3(4) ?
C7 C8 C27 C32 . . . . 118.5(3) ?
C9 C8 C27 C32 . . . . -118.7(3) ?
C32 C27 C28 C29 . . . . 3.7(5) ?
C8 C27 C28 C29 . . . . -174.3(3) ?
C27 C28 C29 C30 . . . . -1.2(5) ?
C28 C29 C30 F1 . . . . 176.0(3) ?
C28 C29 C30 C31 . . . . -2.2(5) ?
F1 C30 C31 C32 . . . . -175.2(3) ?
C29 C30 C31 C32 . . . . 3.0(5) ?
C30 C31 C32 C27 . . . . -0.3(5) ?
C28 C27 C32 C31 . . . . -2.9(5) ?
C8 C27 C32 C31 . . . . 175.1(3) ?
